data_4033138
loop_
_publ_author_name
'Riedel, Sibylle'
'Maichle-M\"ossmer, C\"acilia'
'Maier, Martin E.'

_publ_section_title
;
 Intramolecular Diels-Alder Reactions of Tethered Enoate Substituted
 Furans Induced by Dialkylaluminum Chloride.
;
_journal_issue 23
_journal_name_full 'The Journal of organic chemistry'
_journal_page_first 12798
_journal_page_last 12805
_journal_paper_doi 10.1021/acs.joc.7b02117
_journal_volume 82
_journal_year 2017
_chemical_formula_sum 'C14 H22 O3'
_chemical_formula_weight 238.31
_space_group_crystal_system orthorhombic
_space_group_IT_number 33
_space_group_name_Hall 'P 2c -2n'
_space_group_name_H-M_alt 'P n a 21'
_symmetry_space_group_name_Hall 'P 2c -2n'
_symmetry_space_group_name_H-M 'P n a 21'
_atom_sites_solution_hydrogens mixed
_audit_creation_method SHELXL-2014/7
_cell_angle_alpha 90
_cell_angle_beta 90
_cell_angle_gamma 90
_cell_formula_units_Z 4
_cell_length_a 5.222(3)
_cell_length_b 15.414(9)
_cell_length_c 16.654(9)
_cell_measurement_reflns_used 176
_cell_measurement_temperature 100(2)
_cell_measurement_theta_max 28.69
_cell_measurement_theta_min 3.593
_cell_volume 1340.5(13)
_computing_cell_refinement 'SAINT V8.37A (Bruker AXS Inc., 2015)'
_computing_data_collection 'APEX3 v2016.5-0 (Bruker AXS)'
_computing_data_reduction 'SAINT V8.37A (Bruker AXS Inc., 2015)'
_computing_structure_refinement 'SHELXL-2014/7 (Sheldrick, 2014)'
_computing_structure_solution 'XT, VERSION 2014/5,SHELXS-13 (Sheldrick 2008)'
_diffrn_ambient_temperature 100(2)
_diffrn_measured_fraction_theta_full 0.998
_diffrn_measured_fraction_theta_max 0.803
_diffrn_measurement_device_type 'Bruker APEX II DUO'
_diffrn_measurement_method 'omega scans'
_diffrn_radiation_type MoK\a
_diffrn_radiation_wavelength 0.71073
_diffrn_reflns_av_R_equivalents 0.0319
_diffrn_reflns_av_unetI/netI 0.0220
_diffrn_reflns_Laue_measured_fraction_full 0.998
_diffrn_reflns_Laue_measured_fraction_max 0.803
_diffrn_reflns_limit_h_max 6
_diffrn_reflns_limit_h_min -6
_diffrn_reflns_limit_k_max 22
_diffrn_reflns_limit_k_min -22
_diffrn_reflns_limit_l_max 16
_diffrn_reflns_limit_l_min -20
_diffrn_reflns_number 23222
_diffrn_reflns_point_group_measured_fraction_full 0.919
_diffrn_reflns_point_group_measured_fraction_max 0.728
_diffrn_reflns_theta_full 25.242
_diffrn_reflns_theta_max 30.596
_diffrn_reflns_theta_min 1.800
_diffrn_source 'ImuS-focus sealed tube'
_exptl_absorpt_coefficient_mu 0.081
_exptl_absorpt_correction_T_max 0.7457
_exptl_absorpt_correction_T_min 0.6777
_exptl_absorpt_correction_type numerical
_exptl_absorpt_process_details sadabs
_exptl_crystal_colour colourless
_exptl_crystal_density_diffrn 1.181
_exptl_crystal_description needle
_exptl_crystal_F_000 520
_exptl_crystal_size_max 0.632
_exptl_crystal_size_mid 0.102
_exptl_crystal_size_min 0.065
_refine_diff_density_max 0.384
_refine_diff_density_min -0.244
_refine_diff_density_rms 0.046
_refine_ls_abs_structure_details
;
 Flack x determined using 1144 quotients [(I+)-(I-)]/[(I+)+(I-)]
 (Parsons, Flack and Wagner, Acta Cryst. B69 (2013) 249-259).
;
_refine_ls_abs_structure_Flack -0.4(3)
_refine_ls_extinction_method none
_refine_ls_goodness_of_fit_ref 1.067
_refine_ls_hydrogen_treatment mixed
_refine_ls_matrix_type full
_refine_ls_number_parameters 166
_refine_ls_number_reflns 3017
_refine_ls_number_restraints 1
_refine_ls_restrained_S_all 1.067
_refine_ls_R_factor_all 0.0390
_refine_ls_R_factor_gt 0.0365
_refine_ls_shift/su_max 0.000
_refine_ls_shift/su_mean 0.000
_refine_ls_structure_factor_coef Fsqd
_refine_ls_weighting_details 'w=1/[\s^2^(Fo^2^)+(0.0693P)^2^+0.0949P] where P=(Fo^2^+2Fc^2^)/3'
_refine_ls_weighting_scheme calc
_refine_ls_wR_factor_gt 0.0958
_refine_ls_wR_factor_ref 0.0985
_reflns_Friedel_coverage 0.758
_reflns_Friedel_fraction_full 0.833
_reflns_Friedel_fraction_max 0.648
_reflns_number_gt 2870
_reflns_number_total 3017
_reflns_threshold_expression 'I > 2\s(I)'
_cod_data_source_file jo7b02117_si_002.cif
_cod_data_source_block mo_sr93b_0ma_naphthalene_23_endo
_cod_depositor_comments 'Adding full bibliography for 4033135--4033140.cif.'
_cod_original_cell_volume 1340.6(13)
_cod_database_code 4033138
_shelx_shelxl_version_number 2014/7
_shelx_space_group_comment
;
The symmetry employed for this shelxl refinement is uniquely defined
by the following loop, which should always be used as a source of
symmetry information in preference to the above space-group names.
They are only intended as comments.
;
_shelx_estimated_absorpt_t_min 0.950
_shelx_estimated_absorpt_t_max 0.995

loop_
_space_group_symop_operation_xyz
'x, y, z'
'-x, -y, z+1/2'
'-x+1/2, y+1/2, z+1/2'
'x+1/2, -y+1/2, z'

loop_
_atom_site_label
_atom_site_type_symbol
_atom_site_fract_x
_atom_site_fract_y
_atom_site_fract_z
_atom_site_U_iso_or_equiv
_atom_site_adp_type
_atom_site_occupancy
_atom_site_site_symmetry_order
_atom_site_calc_flag
_atom_site_refinement_flags_posn
_atom_site_refinement_flags_adp
C1 C 0.7731(3) 0.57725(9) 0.54748(12) 0.0121(3) Uani 1 1 d . .
H1 H 0.6089 0.5835 0.5172 0.015 Uiso 1 1 calc R U
C2 C 0.9764(3) 0.63271(9) 0.50890(13) 0.0130(3) Uani 1 1 d . .
H2 H 1.1447 0.6201 0.5350 0.016 Uiso 1 1 calc R U
C3 C 1.0040(3) 0.61686(10) 0.41093(12) 0.0152(4) Uani 1 1 d . .
H3 H 1.1649 0.6466 0.3934 0.018 Uiso 1 1 calc R U
C4 C 1.0370(3) 0.52758(10) 0.39597(12) 0.0157(4) Uani 1 1 d . .
H4 H 1.1034 0.5081 0.3460 0.019 Uiso 1 1 calc R U
C5 C 0.9733(3) 0.47057(10) 0.45342(12) 0.0136(4) Uani 1 1 d . .
C6 C 1.0181(3) 0.38239(10) 0.43455(13) 0.0173(4) Uani 1 1 d . .
H6A H 1.1687 0.3608 0.4646 0.021 Uiso 1 1 calc R U
H6B H 1.0533 0.3761 0.3764 0.021 Uiso 1 1 calc R U
C7 C 0.7845(3) 0.33078(10) 0.45694(13) 0.0170(4) Uani 1 1 d . .
H7A H 0.8182 0.2685 0.4471 0.020 Uiso 1 1 calc R U
H7B H 0.6398 0.3485 0.4222 0.020 Uiso 1 1 calc R U
C8 C 0.7041(4) 0.34435(10) 0.55087(13) 0.0193(4) Uani 1 1 d . .
H8A H 0.5564 0.3067 0.5640 0.023 Uiso 1 1 calc R U
H8B H 0.8488 0.3276 0.5860 0.023 Uiso 1 1 calc R U
C9 C 0.6379(4) 0.43298(10) 0.56510(13) 0.0175(4) Uani 1 1 d . .
H9A H 0.481(5) 0.4479(17) 0.5292(17) 0.028(7) Uiso 1 1 d . .
H9B H 0.586(5) 0.4419(16) 0.6252(16) 0.020(6) Uiso 1 1 d . .
C10 C 0.8622(3) 0.48910(9) 0.54179(12) 0.0130(3) Uani 1 1 d . .
H10 H 1.0027 0.4803 0.5818 0.016 Uiso 1 1 calc R U
C11 C 0.7247(3) 0.59915(10) 0.64169(12) 0.0147(4) Uani 1 1 d . .
C12 C 0.4275(5) 0.65309(19) 0.74049(16) 0.0352(6) Uani 1 1 d . .
H12A H 0.2588 0.6808 0.7432 0.053 Uiso 1 1 calc R U
H12B H 0.5566 0.6921 0.7633 0.053 Uiso 1 1 calc R U
H12C H 0.4245 0.5988 0.7712 0.053 Uiso 1 1 calc R U
C13 C 0.7841(4) 0.65136(11) 0.35633(13) 0.0208(4) Uani 1 1 d . .
H13A H 0.7511 0.7127 0.3706 0.025 Uiso 1 1 calc R U
H13B H 0.6267 0.6182 0.3687 0.025 Uiso 1 1 calc R U
C14 C 0.8353(5) 0.64593(14) 0.25885(14) 0.0329(5) Uani 1 1 d . .
H14A H 0.6910 0.6724 0.2302 0.049 Uiso 1 1 calc R U
H14B H 0.8520 0.5850 0.2427 0.049 Uiso 1 1 calc R U
H14C H 0.9932 0.6771 0.2456 0.049 Uiso 1 1 calc R U
O1 O 0.4951(3) 0.63335(9) 0.65162(10) 0.0230(3) Uani 1 1 d . .
O2 O 0.8703(3) 0.58675(8) 0.70037(9) 0.0236(3) Uani 1 1 d . .
O3 O 0.9054(2) 0.71426(7) 0.52736(9) 0.0169(3) Uani 1 1 d . .
H3A H 1.023(5) 0.7419(12) 0.5337(17) 0.025 Uiso 1 1 calc R U

loop_
_atom_site_aniso_label
_atom_site_aniso_U_11
_atom_site_aniso_U_22
_atom_site_aniso_U_33
_atom_site_aniso_U_23
_atom_site_aniso_U_13
_atom_site_aniso_U_12
C1 0.0116(7) 0.0095(6) 0.0151(9) -0.0003(6) -0.0003(7) -0.0005(5)
C2 0.0122(7) 0.0075(6) 0.0194(10) -0.0008(6) 0.0010(7) 0.0005(5)
C3 0.0153(8) 0.0087(6) 0.0216(11) 0.0009(6) 0.0045(7) 0.0000(5)
C4 0.0150(8) 0.0102(7) 0.0219(10) -0.0035(6) 0.0052(7) 0.0001(5)
C5 0.0097(7) 0.0093(6) 0.0217(10) -0.0021(6) -0.0004(7) 0.0004(5)
C6 0.0153(8) 0.0092(6) 0.0274(11) -0.0026(7) 0.0006(7) 0.0010(5)
C7 0.0179(8) 0.0093(6) 0.0239(10) -0.0005(6) -0.0033(7) -0.0013(5)
C8 0.0250(10) 0.0091(6) 0.0237(10) 0.0016(7) -0.0026(8) -0.0036(6)
C9 0.0200(8) 0.0103(6) 0.0223(11) -0.0002(6) 0.0037(8) -0.0028(6)
C10 0.0123(7) 0.0082(6) 0.0185(9) 0.0004(6) -0.0014(7) -0.0003(5)
C11 0.0154(8) 0.0096(6) 0.0192(10) -0.0009(6) 0.0007(7) -0.0013(5)
C12 0.0246(10) 0.0495(13) 0.0315(14) -0.0220(10) 0.0069(10) -0.0003(9)
C13 0.0261(9) 0.0156(7) 0.0206(11) 0.0026(7) 0.0002(8) 0.0039(6)
C14 0.0500(14) 0.0287(10) 0.0199(12) 0.0016(9) -0.0025(11) 0.0042(9)
O1 0.0168(7) 0.0295(7) 0.0228(9) -0.0101(6) 0.0013(6) 0.0043(5)
O2 0.0274(7) 0.0217(6) 0.0218(8) -0.0020(5) -0.0051(6) 0.0035(5)
O3 0.0146(6) 0.0058(4) 0.0303(8) -0.0030(5) 0.0011(6) -0.0007(4)

loop_
_atom_type_symbol
_atom_type_description
_atom_type_scat_dispersion_real
_atom_type_scat_dispersion_imag
_atom_type_scat_source
C C 0.0033 0.0016 'International Tables Vol C Tables 4.2.6.8 and 6.1.1.4'
H H 0.0000 0.0000 'International Tables Vol C Tables 4.2.6.8 and 6.1.1.4'
O O 0.0106 0.0060 'International Tables Vol C Tables 4.2.6.8 and 6.1.1.4'

loop_
_geom_angle_atom_site_label_1
_geom_angle_atom_site_label_2
_geom_angle_atom_site_label_3
_geom_angle
C10 C1 C2 106.23(14)
C10 C1 C11 108.06(14)
C2 C1 C11 113.80(14)
C10 C1 H1 109.5
C2 C1 H1 109.5
C11 C1 H1 109.5
O3 C2 C1 103.79(14)
O3 C2 C3 112.76(15)
C1 C2 C3 113.44(14)
O3 C2 H2 108.9
C1 C2 H2 108.9
C3 C2 H2 108.9
C4 C3 C13 108.67(16)
C4 C3 C2 109.21(14)
C13 C3 C2 117.40(14)
C4 C3 H3 107.0
C13 C3 H3 107.0
C2 C3 H3 107.0
C5 C4 C3 118.91(17)
C5 C4 H4 120.5
C3 C4 H4 120.5
C4 C5 C6 115.47(18)
C4 C5 C10 128.78(14)
C6 C5 C10 115.71(15)
C5 C6 C7 108.61(15)
C5 C6 H6A 110.0
C7 C6 H6A 110.0
C5 C6 H6B 110.0
C7 C6 H6B 110.0
H6A C6 H6B 108.3
C6 C7 C8 112.24(15)
C6 C7 H7A 109.2
C8 C7 H7A 109.2
C6 C7 H7B 109.2
C8 C7 H7B 109.2
H7A C7 H7B 107.9
C9 C8 C7 110.09(15)
C9 C8 H8A 109.6
C7 C8 H8A 109.6
C9 C8 H8B 109.6
C7 C8 H8B 109.6
H8A C8 H8B 108.2
C8 C9 C10 108.54(16)
C8 C9 H9A 107.9(15)
C10 C9 H9A 109.7(14)
C8 C9 H9B 110.3(13)
C10 C9 H9B 111.8(14)
H9A C9 H9B 109(2)
C1 C10 C9 105.87(14)
C1 C10 C5 110.16(14)
C9 C10 C5 114.47(14)
C1 C10 H10 108.7
C9 C10 H10 108.7
C5 C10 H10 108.7
O2 C11 O1 120.96(18)
O2 C11 C1 128.85(16)
O1 C11 C1 110.18(15)
O1 C12 H12A 109.5
O1 C12 H12B 109.5
H12A C12 H12B 109.5
O1 C12 H12C 109.5
H12A C12 H12C 109.5
H12B C12 H12C 109.5
C3 C13 C14 115.98(17)
C3 C13 H13A 108.3
C14 C13 H13A 108.3
C3 C13 H13B 108.3
C14 C13 H13B 108.3
H13A C13 H13B 107.4
C13 C14 H14A 109.5
C13 C14 H14B 109.5
H14A C14 H14B 109.5
C13 C14 H14C 109.5
H14A C14 H14C 109.5
H14B C14 H14C 109.5
C11 O1 C12 113.84(17)
C2 O3 H3A 109.5

loop_
_geom_bond_atom_site_label_1
_geom_bond_atom_site_label_2
_geom_bond_distance
C1 C10 1.439(2)
C1 C2 1.507(2)
C1 C11 1.625(3)
C1 H1 1.0000
C2 O3 1.3460(18)
C2 C3 1.656(3)
C2 H2 1.0000
C3 C4 1.409(2)
C3 C13 1.559(3)
C3 H3 1.0000
C4 C5 1.341(3)
C4 H4 0.9500
C5 C6 1.415(2)
C5 C10 1.607(3)
C6 C7 1.504(3)
C6 H6A 0.9900
C6 H6B 0.9900
C7 C8 1.633(3)
C7 H7A 0.9900
C7 H7B 0.9900
C8 C9 1.429(2)
C8 H8A 0.9900
C8 H8B 0.9900
C9 C10 1.507(2)
C9 H9A 1.04(3)
C9 H9B 1.04(3)
C10 H10 1.0000
C11 O2 1.253(2)
C11 O1 1.321(2)
C12 O1 1.552(3)
C12 H12A 0.9800
C12 H12B 0.9800
C12 H12C 0.9800
C13 C14 1.647(3)
C13 H13A 0.9900
C13 H13B 0.9900
C14 H14A 0.9800
C14 H14B 0.9800
C14 H14C 0.9800
O3 H3A 0.76(3)
